data_7233663
loop_
_publ_author_name
'Noviyan Darmawan'
'Cheng-Han Yang'
'Matteo Mauro'
'Roland Frohlich'
'Luisa De Cola'
'Chih-Hao Chang'
'Zih-Jyun Wu'
'Cheng-Wei Tai'

_publ_section_title
;
 Highly efficient blue and deep-blue emitting zwitterionic iridium(III)
 complexes: synthesis, photophysics and electroluminescence
;
_journal_name_full 'Journal of Materials Chemistry C'
_journal_page_first 2569
_journal_page_last 2582
_journal_paper_doi 10.1039/C3TC32181A
_journal_volume 2
_journal_year 2014
_chemical_formula_sum 'C30 H19 B F7 Ir N6'
_chemical_formula_weight 799.52
_space_group_IT_number 14
_space_group_name_Hall '-P 2yn'
_space_group_name_H-M_alt 'P 1 21/n 1'
_symmetry_cell_setting monoclinic
_symmetry_space_group_name_H-M 'P 1 21/n 1'
_atom_sites_solution_hydrogens geom
_atom_sites_solution_primary direct
_atom_sites_solution_secondary difmap
_cell_angle_alpha 90.00
_cell_angle_beta 101.336(2)
_cell_angle_gamma 90.00
_cell_formula_units_Z 4
_cell_length_a 9.6660(3)
_cell_length_b 23.6037(8)
_cell_length_c 12.8285(4)
_cell_measurement_reflns_used 4872
_cell_measurement_temperature 223(2)
_cell_measurement_theta_max 68.25
_cell_measurement_theta_min 0.88
_cell_volume 2869.77(16)
_computing_cell_refinement 'Collect (Nonius B.V., 1998)'
_computing_data_collection 'Collect (Nonius B.V., 1998)'
_computing_data_reduction 'Denzo-SMN (Otwinowski & Minor, 1997)'
_computing_molecular_graphics 'XP (BrukerAXS, 2000)'
_computing_publication_material 'SHELXL-97 (Sheldrick, 1997)'
_computing_structure_refinement 'SHELXL-97 (Sheldrick, 1997)'
_computing_structure_solution 'SHELXS-97 (Sheldrick, 1990)'
_diffrn_ambient_temperature 223(2)
_diffrn_measured_fraction_theta_full 0.973
_diffrn_measured_fraction_theta_max 0.973
_diffrn_measurement_device_type 'Nonius KappaCCD APEXII'
_diffrn_measurement_method '\w and \f scans'
_diffrn_radiation_monochromator graphite
_diffrn_radiation_source 'fine-focus sealed tube'
_diffrn_radiation_type CuK\a
_diffrn_radiation_wavelength 1.54178
_diffrn_reflns_av_R_equivalents 0.047
_diffrn_reflns_av_sigmaI/netI 0.0232
_diffrn_reflns_limit_h_max 11
_diffrn_reflns_limit_h_min -11
_diffrn_reflns_limit_k_max 28
_diffrn_reflns_limit_k_min -27
_diffrn_reflns_limit_l_max 14
_diffrn_reflns_limit_l_min -15
_diffrn_reflns_number 20569
_diffrn_reflns_theta_full 68.00
_diffrn_reflns_theta_max 68.00
_diffrn_reflns_theta_min 3.98
_exptl_absorpt_coefficient_mu 9.712
_exptl_absorpt_correction_T_max 0.4434
_exptl_absorpt_correction_T_min 0.1587
_exptl_absorpt_correction_type multi-scan
_exptl_absorpt_process_details 'Denzo (Otwinowski, Borek, Majewski & Minor, 2003)'
_exptl_crystal_colour yellow
_exptl_crystal_density_diffrn 1.851
_exptl_crystal_density_method 'not measured'
_exptl_crystal_description column
_exptl_crystal_F_000 1544
_exptl_crystal_size_max 0.30
_exptl_crystal_size_mid 0.15
_exptl_crystal_size_min 0.10
_refine_diff_density_max 0.980
_refine_diff_density_min -0.990
_refine_diff_density_rms 0.106
_refine_ls_extinction_method none
_refine_ls_goodness_of_fit_ref 1.077
_refine_ls_hydrogen_treatment riding
_refine_ls_matrix_type full
_refine_ls_number_parameters 406
_refine_ls_number_reflns 5092
_refine_ls_number_restraints 0
_refine_ls_restrained_S_all 1.077
_refine_ls_R_factor_all 0.0330
_refine_ls_R_factor_gt 0.0318
_refine_ls_shift/su_max 0.002
_refine_ls_shift/su_mean 0.000
_refine_ls_structure_factor_coef Fsqd
_refine_ls_weighting_details 'calc w=1/[\s^2^(Fo^2^)+(0.0425P)^2^+7.7991P] where P=(Fo^2^+2Fc^2^)/3'
_refine_ls_weighting_scheme calc
_refine_ls_wR_factor_gt 0.0807
_refine_ls_wR_factor_ref 0.0816
_reflns_number_gt 4894
_reflns_number_total 5092
_reflns_threshold_expression >2sigma(I)
_cod_data_source_file 1000001.cif
_cod_data_source_block PCOD1000001
_cod_original_sg_symbol_H-M P21/n
_cod_database_code 7233663

loop_
_symmetry_equiv_pos_as_xyz
'x, y, z'
'-x+1/2, y+1/2, -z+1/2'
'-x, -y, -z'
'x-1/2, -y-1/2, z-1/2'

loop_
_atom_site_label
_atom_site_type_symbol
_atom_site_fract_x
_atom_site_fract_y
_atom_site_fract_z
_atom_site_U_iso_or_equiv
_atom_site_adp_type
_atom_site_occupancy
_atom_site_symmetry_multiplicity
_atom_site_calc_flag
_atom_site_refinement_flags
_atom_site_disorder_assembly
_atom_site_disorder_group
Ir Ir 0.441405(17) 0.136585(7) 0.688413(13) 0.02577(8) Uani 1 1 d . . .
N1 N 0.4005(4) 0.11995(15) 0.8454(3) 0.0283(7) Uani 1 1 d . . .
C2 C 0.2837(5) 0.13647(18) 0.8803(4) 0.0336(10) Uani 1 1 d . . .
H2 H 0.2149 0.1577 0.8347 0.040 Uiso 1 1 calc R . .
C3 C 0.2619(6) 0.1232(2) 0.9806(4) 0.0438(12) Uani 1 1 d . . .
H3 H 0.1800 0.1355 1.0030 0.053 Uiso 1 1 calc R . .
C4 C 0.3617(6) 0.0917(2) 1.0472(4) 0.0445(12) Uani 1 1 d . . .
H4 H 0.3474 0.0816 1.1152 0.053 Uiso 1 1 calc R . .
C5 C 0.4828(5) 0.0752(2) 1.0142(4) 0.0381(10) Uani 1 1 d . . .
H5 H 0.5525 0.0541 1.0593 0.046 Uiso 1 1 calc R . .
C6 C 0.4997(5) 0.09023(18) 0.9123(3) 0.0308(9) Uani 1 1 d . . .
C7 C 0.6241(5) 0.07740(17) 0.8692(3) 0.0294(9) Uani 1 1 d . . .
N8 N 0.6249(4) 0.09337(15) 0.7675(3) 0.0298(7) Uani 1 1 d . . .
N9 N 0.7483(4) 0.08273(15) 0.7422(3) 0.0321(8) Uani 1 1 d . . .
N10 N 0.8263(4) 0.06006(15) 0.8300(3) 0.0329(8) Uani 1 1 d . . .
C11 C 0.7552(5) 0.0555(2) 0.9089(4) 0.0374(10) Uani 1 1 d . . .
H11 H 0.7881 0.0405 0.9772 0.045 Uiso 1 1 calc R . .
C12 C 0.9735(5) 0.0429(2) 0.8315(4) 0.0421(11) Uani 1 1 d . . .
H12A H 1.0330 0.0569 0.8972 0.050 Uiso 1 1 calc R . .
H12B H 1.0053 0.0612 0.7717 0.050 Uiso 1 1 calc R . .
B13 B 0.9965(6) -0.0242(3) 0.8241(4) 0.0394(12) Uani 1 1 d . . .
F14 F 0.9393(3) -0.05351(14) 0.9003(3) 0.0588(8) Uani 1 1 d . . .
F15 F 0.9385(4) -0.04479(15) 0.7235(3) 0.0622(9) Uani 1 1 d . . .
F16 F 1.1435(3) -0.03499(14) 0.8441(2) 0.0501(7) Uani 1 1 d . . .
N21 N 0.5132(4) 0.21552(16) 0.7378(3) 0.0336(8) Uani 1 1 d . . .
C22 C 0.6440(5) 0.2259(2) 0.7945(4) 0.0442(12) Uani 1 1 d . . .
H22 H 0.7045 0.1952 0.8168 0.053 Uiso 1 1 calc R . .
C23 C 0.6915(7) 0.2799(2) 0.8209(5) 0.0596(15) Uani 1 1 d . . .
H23 H 0.7828 0.2861 0.8609 0.071 Uiso 1 1 calc R . .
C24 C 0.6037(7) 0.3246(3) 0.7879(5) 0.0653(17) Uani 1 1 d . . .
H24 H 0.6346 0.3618 0.8052 0.078 Uiso 1 1 calc R . .
C25 C 0.4702(7) 0.3152(2) 0.7295(5) 0.0572(14) Uani 1 1 d . . .
H25 H 0.4104 0.3460 0.7059 0.069 Uiso 1 1 calc R . .
C26 C 0.4240(5) 0.2596(2) 0.7053(4) 0.0374(10) Uani 1 1 d . . .
C27 C 0.2861(5) 0.2411(2) 0.6464(4) 0.0396(11) Uani 1 1 d . . .
C28 C 0.1715(6) 0.2755(2) 0.6063(4) 0.0492(13) Uani 1 1 d . . .
F28 F 0.1874(4) 0.33328(14) 0.6156(3) 0.0683(10) Uani 1 1 d . . .
C29 C 0.0431(6) 0.2562(3) 0.5570(5) 0.0608(16) Uani 1 1 d . . .
H29 H -0.0321 0.2809 0.5311 0.073 Uiso 1 1 calc R . .
C30 C 0.0291(5) 0.1983(3) 0.5471(5) 0.0586(16) Uani 1 1 d . . .
F30 F -0.0982(4) 0.1769(2) 0.4988(4) 0.0948(15) Uani 1 1 d . . .
C31 C 0.1356(5) 0.1606(2) 0.5818(4) 0.0450(12) Uani 1 1 d . . .
H31 H 0.1214 0.1214 0.5716 0.054 Uiso 1 1 calc R . .
C32 C 0.2661(5) 0.1821(2) 0.6327(3) 0.0345(10) Uani 1 1 d . . .
N41 N 0.3572(4) 0.06238(15) 0.6200(3) 0.0288(7) Uani 1 1 d . . .
C42 C 0.2879(5) 0.0238(2) 0.6673(4) 0.0361(10) Uani 1 1 d . . .
H42 H 0.2832 0.0293 0.7391 0.043 Uiso 1 1 calc R . .
C43 C 0.2239(5) -0.0230(2) 0.6168(4) 0.0436(11) Uani 1 1 d . . .
H43 H 0.1759 -0.0489 0.6526 0.052 Uiso 1 1 calc R . .
C44 C 0.2322(6) -0.0311(2) 0.5114(4) 0.0467(12) Uani 1 1 d . . .
H44 H 0.1894 -0.0628 0.4740 0.056 Uiso 1 1 calc R . .
C45 C 0.3036(5) 0.0076(2) 0.4617(4) 0.0417(11) Uani 1 1 d . . .
H45 H 0.3101 0.0021 0.3903 0.050 Uiso 1 1 calc R . .
C46 C 0.3656(4) 0.05445(19) 0.5157(3) 0.0305(9) Uani 1 1 d . . .
C47 C 0.4417(5) 0.1003(2) 0.4728(3) 0.0333(10) Uani 1 1 d . . .
C48 C 0.4714(5) 0.1022(2) 0.3720(4) 0.0414(11) Uani 1 1 d . . .
F48 F 0.4312(4) 0.05895(15) 0.3026(2) 0.0599(8) Uani 1 1 d . . .
C49 C 0.5423(6) 0.1466(3) 0.3354(4) 0.0485(13) Uani 1 1 d . . .
H49 H 0.5594 0.1473 0.2658 0.058 Uiso 1 1 calc R . .
C50 C 0.5860(5) 0.1895(2) 0.4063(4) 0.0460(12) Uani 1 1 d . . .
F50 F 0.6550(4) 0.23395(16) 0.3727(3) 0.0641(9) Uani 1 1 d . . .
C51 C 0.5635(5) 0.1900(2) 0.5080(4) 0.0374(10) Uani 1 1 d . . .
H51 H 0.5969 0.2202 0.5538 0.045 Uiso 1 1 calc R . .
C52 C 0.4899(4) 0.14495(18) 0.5438(4) 0.0294(9) Uani 1 1 d . . .

loop_
_atom_site_aniso_label
_atom_site_aniso_U_11
_atom_site_aniso_U_22
_atom_site_aniso_U_33
_atom_site_aniso_U_23
_atom_site_aniso_U_13
_atom_site_aniso_U_12
Ir 0.02140(12) 0.02909(12) 0.02597(12) 0.00283(6) 0.00254(7) 0.00176(6)
N1 0.0272(18) 0.0302(18) 0.0273(17) -0.0030(14) 0.0050(14) -0.0027(15)
C2 0.027(2) 0.039(2) 0.037(2) -0.0052(18) 0.0101(19) -0.0036(18)
C3 0.038(3) 0.054(3) 0.042(3) -0.012(2) 0.016(2) -0.018(2)
C4 0.054(3) 0.051(3) 0.031(2) -0.004(2) 0.013(2) -0.019(2)
C5 0.043(3) 0.039(2) 0.030(2) 0.0000(18) 0.0003(19) -0.009(2)
C6 0.034(2) 0.027(2) 0.030(2) -0.0017(17) 0.0017(17) -0.0042(18)
C7 0.034(2) 0.027(2) 0.0242(19) 0.0034(16) -0.0018(17) -0.0009(17)
N8 0.0255(17) 0.0315(18) 0.0300(18) -0.0004(14) -0.0004(14) 0.0021(15)
N9 0.0258(17) 0.0302(19) 0.0391(19) -0.0023(15) 0.0032(15) 0.0010(15)
N10 0.0238(17) 0.0328(19) 0.039(2) 0.0013(15) -0.0013(15) 0.0039(15)
C11 0.036(2) 0.037(2) 0.035(2) 0.0066(19) -0.0055(19) 0.001(2)
C12 0.024(2) 0.040(3) 0.059(3) 0.006(2) 0.002(2) -0.001(2)
B13 0.031(3) 0.047(3) 0.040(3) 0.004(2) 0.007(2) 0.006(2)
F14 0.0547(19) 0.0529(18) 0.076(2) 0.0202(16) 0.0311(16) 0.0090(15)
F15 0.063(2) 0.058(2) 0.0584(19) -0.0111(16) -0.0029(16) 0.0032(16)
F16 0.0382(15) 0.067(2) 0.0465(16) 0.0126(14) 0.0124(13) 0.0205(14)
N21 0.0327(19) 0.0312(19) 0.0367(19) 0.0000(15) 0.0065(16) 0.0013(16)
C22 0.037(3) 0.041(3) 0.051(3) -0.001(2) -0.001(2) -0.008(2)
C23 0.054(3) 0.045(3) 0.074(4) -0.005(3) 0.000(3) -0.013(3)
C24 0.071(4) 0.037(3) 0.082(4) -0.012(3) 0.000(3) -0.007(3)
C25 0.064(4) 0.035(3) 0.073(4) 0.005(3) 0.011(3) 0.004(3)
C26 0.041(3) 0.034(2) 0.038(2) 0.0035(19) 0.010(2) 0.005(2)
C27 0.039(3) 0.043(3) 0.039(2) 0.008(2) 0.012(2) 0.012(2)
C28 0.047(3) 0.050(3) 0.053(3) 0.012(2) 0.014(2) 0.024(2)
F28 0.073(2) 0.0463(18) 0.086(2) 0.0109(17) 0.0163(19) 0.0286(17)
C29 0.039(3) 0.072(4) 0.071(4) 0.024(3) 0.009(3) 0.030(3)
C30 0.024(2) 0.076(4) 0.071(4) 0.015(3) -0.001(2) 0.009(3)
F30 0.0289(17) 0.109(3) 0.134(4) 0.023(3) -0.015(2) 0.0033(19)
C31 0.027(2) 0.054(3) 0.051(3) 0.013(2) 0.000(2) 0.005(2)
C32 0.028(2) 0.045(3) 0.032(2) 0.0061(19) 0.0074(17) 0.0060(19)
N41 0.0235(17) 0.0328(19) 0.0296(18) 0.0006(14) 0.0038(14) 0.0014(15)
C42 0.036(2) 0.041(3) 0.032(2) -0.0017(19) 0.0082(19) -0.004(2)
C43 0.038(3) 0.043(3) 0.052(3) -0.003(2) 0.012(2) -0.011(2)
C44 0.045(3) 0.048(3) 0.046(3) -0.012(2) 0.006(2) -0.011(2)
C45 0.039(3) 0.050(3) 0.034(2) -0.005(2) 0.005(2) 0.002(2)
C46 0.025(2) 0.039(2) 0.026(2) -0.0006(17) 0.0018(16) 0.0045(18)
C47 0.029(2) 0.044(3) 0.026(2) 0.0026(18) 0.0027(17) 0.0046(19)
C48 0.039(3) 0.054(3) 0.031(2) 0.005(2) 0.0057(19) 0.004(2)
F48 0.076(2) 0.074(2) 0.0320(15) -0.0080(14) 0.0162(15) -0.0075(18)
C49 0.047(3) 0.067(4) 0.033(2) 0.013(2) 0.013(2) 0.006(3)
C50 0.035(3) 0.055(3) 0.048(3) 0.020(2) 0.009(2) 0.003(2)
F50 0.060(2) 0.074(2) 0.062(2) 0.0255(17) 0.0220(16) -0.0135(17)
C51 0.029(2) 0.045(3) 0.038(2) 0.010(2) 0.0048(18) 0.000(2)
C52 0.020(2) 0.035(2) 0.032(2) 0.0072(17) 0.0036(17) 0.0056(17)

loop_
_atom_type_symbol
_atom_type_description
_atom_type_scat_dispersion_real
_atom_type_scat_dispersion_imag
_atom_type_scat_source
C C 0.0181 0.0091 'International Tables Vol C Tables 4.2.6.8 and 6.1.1.4'
H H 0.0000 0.0000 'International Tables Vol C Tables 4.2.6.8 and 6.1.1.4'
B B 0.0090 0.0039 'International Tables Vol C Tables 4.2.6.8 and 6.1.1.4'
N N 0.0311 0.0180 'International Tables Vol C Tables 4.2.6.8 and 6.1.1.4'
F F 0.0727 0.0534 'International Tables Vol C Tables 4.2.6.8 and 6.1.1.4'
Ir Ir -4.7710 6.5667 'International Tables Vol C Tables 4.2.6.8 and 6.1.1.4'

loop_
_geom_angle_atom_site_label_1
_geom_angle_atom_site_label_2
_geom_angle_atom_site_label_3
_geom_angle
_geom_angle_site_symmetry_1
_geom_angle_site_symmetry_3
C52 Ir C32 87.29(17) . .
C52 Ir N21 93.99(16) . .
C32 Ir N21 80.51(17) . .
C52 Ir N41 80.43(16) . .
C32 Ir N41 93.89(17) . .
N21 Ir N41 172.33(14) . .
C52 Ir N8 99.43(15) . .
C32 Ir N8 172.25(16) . .
N21 Ir N8 95.10(14) . .
N41 Ir N8 91.04(13) . .
C52 Ir N1 174.45(15) . .
C32 Ir N1 97.59(16) . .
N21 Ir N1 89.44(14) . .
N41 Ir N1 96.53(13) . .
N8 Ir N1 75.89(13) . .
C6 N1 C2 118.3(4) . .
C6 N1 Ir 116.7(3) . .
C2 N1 Ir 125.0(3) . .
N1 C2 C3 122.3(5) . .
N1 C2 H2 118.9 . .
C3 C2 H2 118.9 . .
C4 C3 C2 119.1(5) . .
C4 C3 H3 120.5 . .
C2 C3 H3 120.5 . .
C3 C4 C5 119.8(4) . .
C3 C4 H4 120.1 . .
C5 C4 H4 120.1 . .
C4 C5 C6 118.6(5) . .
C4 C5 H5 120.7 . .
C6 C5 H5 120.7 . .
N1 C6 C5 121.9(4) . .
N1 C6 C7 113.8(4) . .
C5 C6 C7 124.3(4) . .
N8 C7 C11 106.4(4) . .
N8 C7 C6 118.0(4) . .
C11 C7 C6 135.4(4) . .
N9 N8 C7 111.0(3) . .
N9 N8 Ir 133.2(3) . .
C7 N8 Ir 115.5(3) . .
N8 N9 N10 104.8(3) . .
C11 N10 N9 112.4(4) . .
C11 N10 C12 127.4(4) . .
N9 N10 C12 120.2(4) . .
N10 C11 C7 105.3(4) . .
N10 C11 H11 127.3 . .
C7 C11 H11 127.3 . .
N10 C12 B13 114.5(4) . .
N10 C12 H12A 108.6 . .
B13 C12 H12A 108.6 . .
N10 C12 H12B 108.6 . .
B13 C12 H12B 108.6 . .
H12A C12 H12B 107.6 . .
F15 B13 F14 109.5(5) . .
F15 B13 F16 108.2(4) . .
F14 B13 F16 107.7(4) . .
F15 B13 C12 111.4(4) . .
F14 B13 C12 111.7(4) . .
F16 B13 C12 108.2(4) . .
C22 N21 C26 119.7(4) . .
C22 N21 Ir 123.9(3) . .
C26 N21 Ir 116.4(3) . .
N21 C22 C23 122.2(5) . .
N21 C22 H22 118.9 . .
C23 C22 H22 118.9 . .
C24 C23 C22 118.8(5) . .
C24 C23 H23 120.6 . .
C22 C23 H23 120.6 . .
C23 C24 C25 120.2(5) . .
C23 C24 H24 119.9 . .
C25 C24 H24 119.9 . .
C24 C25 C26 119.6(5) . .
C24 C25 H25 120.2 . .
C26 C25 H25 120.2 . .
N21 C26 C25 119.5(5) . .
N21 C26 C27 112.9(4) . .
C25 C26 C27 127.6(5) . .
C28 C27 C32 116.8(5) . .
C28 C27 C26 126.7(5) . .
C32 C27 C26 116.5(4) . .
C29 C28 F28 116.8(5) . .
C29 C28 C27 124.5(6) . .
F28 C28 C27 118.7(5) . .
C28 C29 C30 116.2(5) . .
C28 C29 H29 121.9 . .
C30 C29 H29 121.9 . .
F30 C30 C31 117.5(6) . .
F30 C30 C29 118.3(5) . .
C31 C30 C29 124.2(5) . .
C30 C31 C32 117.9(5) . .
C30 C31 H31 121.0 . .
C32 C31 H31 121.0 . .
C31 C32 C27 120.3(4) . .
C31 C32 Ir 126.3(4) . .
C27 C32 Ir 113.3(3) . .
C42 N41 C46 118.6(4) . .
C42 N41 Ir 125.1(3) . .
C46 N41 Ir 116.1(3) . .
N41 C42 C43 123.6(4) . .
N41 C42 H42 118.2 . .
C43 C42 H42 118.2 . .
C42 C43 C44 117.8(5) . .
C42 C43 H43 121.1 . .
C44 C43 H43 121.1 . .
C45 C44 C43 119.6(5) . .
C45 C44 H44 120.2 . .
C43 C44 H44 120.2 . .
C44 C45 C46 120.5(4) . .
C44 C45 H45 119.7 . .
C46 C45 H45 119.7 . .
N41 C46 C45 119.9(4) . .
N41 C46 C47 113.2(4) . .
C45 C46 C47 126.9(4) . .
C48 C47 C52 118.5(4) . .
C48 C47 C46 125.8(4) . .
C52 C47 C46 115.7(4) . .
F48 C48 C47 120.2(5) . .
F48 C48 C49 116.3(4) . .
C47 C48 C49 123.4(5) . .
C50 C49 C48 116.3(5) . .
C50 C49 H49 121.9 . .
C48 C49 H49 121.9 . .
F50 C50 C51 118.5(5) . .
F50 C50 C49 117.8(5) . .
C51 C50 C49 123.7(5) . .
C50 C51 C52 119.5(5) . .
C50 C51 H51 120.3 . .
C52 C51 H51 120.3 . .
C51 C52 C47 118.6(4) . .
C51 C52 Ir 126.9(4) . .
C47 C52 Ir 114.5(3) . .

loop_
_geom_bond_atom_site_label_1
_geom_bond_atom_site_label_2
_geom_bond_distance
_geom_bond_site_symmetry_2
Ir C52 2.011(4) .
Ir C32 2.015(4) .
Ir N21 2.045(4) .
Ir N41 2.054(4) .
Ir N8 2.123(3) .
Ir N1 2.163(3) .
N1 C6 1.351(6) .
N1 C2 1.351(6) .
C2 C3 1.379(7) .
C2 H2 0.9400 .
C3 C4 1.374(8) .
C3 H3 0.9400 .
C4 C5 1.377(7) .
C4 H4 0.9400 .
C5 C6 1.394(6) .
C5 H5 0.9400 .
C6 C7 1.451(6) .
C7 N8 1.360(5) .
C7 C11 1.370(6) .
N8 N9 1.320(5) .
N9 N10 1.338(5) .
N10 C11 1.334(6) .
N10 C12 1.476(6) .
C11 H11 0.9400 .
C12 B13 1.604(8) .
C12 H12A 0.9800 .
C12 H12B 0.9800 .
B13 F15 1.389(7) .
B13 F14 1.397(6) .
B13 F16 1.417(6) .
N21 C22 1.352(6) .
N21 C26 1.363(6) .
C22 C23 1.375(7) .
C22 H22 0.9400 .
C23 C24 1.367(9) .
C23 H23 0.9400 .
C24 C25 1.377(9) .
C24 H24 0.9400 .
C25 C26 1.403(7) .
C25 H25 0.9400 .
C26 C27 1.463(7) .
C27 C28 1.388(7) .
C27 C32 1.414(7) .
C28 C29 1.357(9) .
C28 F28 1.374(7) .
C29 C30 1.375(9) .
C29 H29 0.9400 .
C30 F30 1.361(7) .
C30 C31 1.368(7) .
C31 C32 1.397(7) .
C31 H31 0.9400 .
N41 C42 1.344(6) .
N41 C46 1.368(5) .
C42 C43 1.366(7) .
C42 H42 0.9400 .
C43 C44 1.384(7) .
C43 H43 0.9400 .
C44 C45 1.374(7) .
C44 H44 0.9400 .
C45 C46 1.378(7) .
C45 H45 0.9400 .
C46 C47 1.474(6) .
C47 C48 1.380(6) .
C47 C52 1.411(6) .
C48 F48 1.360(6) .
C48 C49 1.384(8) .
C49 C50 1.370(8) .
C49 H49 0.9400 .
C50 F50 1.359(6) .
C50 C51 1.364(7) .
C51 C52 1.405(6) .
C51 H51 0.9400 .

loop_
_geom_torsion_atom_site_label_1
_geom_torsion_atom_site_label_2
_geom_torsion_atom_site_label_3
_geom_torsion_atom_site_label_4
_geom_torsion
_geom_torsion_site_symmetry_1
_geom_torsion_site_symmetry_2
_geom_torsion_site_symmetry_3
_geom_torsion_site_symmetry_4
C52 Ir N1 C6 30.2(16) . . . .
C32 Ir N1 C6 -178.4(3) . . . .
N21 Ir N1 C6 -98.1(3) . . . .
N41 Ir N1 C6 86.8(3) . . . .
N8 Ir N1 C6 -2.7(3) . . . .
C52 Ir N1 C2 -149.1(14) . . . .
C32 Ir N1 C2 2.3(4) . . . .
N21 Ir N1 C2 82.7(3) . . . .
N41 Ir N1 C2 -92.5(3) . . . .
N8 Ir N1 C2 178.0(4) . . . .
C6 N1 C2 C3 -1.1(6) . . . .
Ir N1 C2 C3 178.2(3) . . . .
N1 C2 C3 C4 -0.5(7) . . . .
C2 C3 C4 C5 1.5(7) . . . .
C3 C4 C5 C6 -0.9(7) . . . .
C2 N1 C6 C5 1.7(6) . . . .
Ir N1 C6 C5 -177.6(3) . . . .
C2 N1 C6 C7 -176.7(4) . . . .
Ir N1 C6 C7 4.0(5) . . . .
C4 C5 C6 N1 -0.7(7) . . . .
C4 C5 C6 C7 177.5(4) . . . .
N1 C6 C7 N8 -3.3(6) . . . .
C5 C6 C7 N8 178.3(4) . . . .
N1 C6 C7 C11 170.3(5) . . . .
C5 C6 C7 C11 -8.0(8) . . . .
C11 C7 N8 N9 0.0(5) . . . .
C6 C7 N8 N9 175.3(4) . . . .
C11 C7 N8 Ir -174.3(3) . . . .
C6 C7 N8 Ir 1.1(5) . . . .
C52 Ir N8 N9 11.2(4) . . . .
C32 Ir N8 N9 -138.8(11) . . . .
N21 Ir N8 N9 -83.7(4) . . . .
N41 Ir N8 N9 91.7(4) . . . .
N1 Ir N8 N9 -171.9(4) . . . .
C52 Ir N8 C7 -176.2(3) . . . .
C32 Ir N8 C7 33.9(13) . . . .
N21 Ir N8 C7 88.9(3) . . . .
N41 Ir N8 C7 -95.7(3) . . . .
N1 Ir N8 C7 0.8(3) . . . .
C7 N8 N9 N10 -0.4(4) . . . .
Ir N8 N9 N10 172.4(3) . . . .
N8 N9 N10 C11 0.8(5) . . . .
N8 N9 N10 C12 -179.6(4) . . . .
N9 N10 C11 C7 -0.8(5) . . . .
C12 N10 C11 C7 179.6(4) . . . .
N8 C7 C11 N10 0.5(5) . . . .
C6 C7 C11 N10 -173.7(5) . . . .
C11 N10 C12 B13 74.9(6) . . . .
N9 N10 C12 B13 -104.6(5) . . . .
N10 C12 B13 F15 70.8(6) . . . .
N10 C12 B13 F14 -52.0(6) . . . .
N10 C12 B13 F16 -170.3(4) . . . .
C52 Ir N21 C22 -95.4(4) . . . .
C32 Ir N21 C22 178.0(4) . . . .
N41 Ir N21 C22 -138.5(10) . . . .
N8 Ir N21 C22 4.5(4) . . . .
N1 Ir N21 C22 80.2(4) . . . .
C52 Ir N21 C26 81.0(3) . . . .
C32 Ir N21 C26 -5.5(3) . . . .
N41 Ir N21 C26 37.9(12) . . . .
N8 Ir N21 C26 -179.1(3) . . . .
N1 Ir N21 C26 -103.3(3) . . . .
C26 N21 C22 C23 -0.3(8) . . . .
Ir N21 C22 C23 176.0(4) . . . .
N21 C22 C23 C24 -0.4(10) . . . .
C22 C23 C24 C25 0.1(11) . . . .
C23 C24 C25 C26 1.0(11) . . . .
C22 N21 C26 C25 1.3(7) . . . .
Ir N21 C26 C25 -175.3(4) . . . .
C22 N21 C26 C27 -179.1(4) . . . .
Ir N21 C26 C27 4.3(5) . . . .
C24 C25 C26 N21 -1.7(9) . . . .
C24 C25 C26 C27 178.8(6) . . . .
N21 C26 C27 C28 177.6(5) . . . .
C25 C26 C27 C28 -2.8(9) . . . .
N21 C26 C27 C32 0.4(6) . . . .
C25 C26 C27 C32 179.9(5) . . . .
C32 C27 C28 C29 1.0(8) . . . .
C26 C27 C28 C29 -176.2(5) . . . .
C32 C27 C28 F28 -178.5(4) . . . .
C26 C27 C28 F28 4.2(8) . . . .
F28 C28 C29 C30 179.3(5) . . . .
C27 C28 C29 C30 -0.2(9) . . . .
C28 C29 C30 F30 179.6(6) . . . .
C28 C29 C30 C31 -1.1(10) . . . .
F30 C30 C31 C32 -179.2(5) . . . .
C29 C30 C31 C32 1.6(10) . . . .
C30 C31 C32 C27 -0.6(8) . . . .
C30 C31 C32 Ir -178.5(4) . . . .
C28 C27 C32 C31 -0.6(7) . . . .
C26 C27 C32 C31 177.0(4) . . . .
C28 C27 C32 Ir 177.6(4) . . . .
C26 C27 C32 Ir -4.9(5) . . . .
C52 Ir C32 C31 88.9(4) . . . .
N21 Ir C32 C31 -176.6(4) . . . .
N41 Ir C32 C31 8.7(4) . . . .
N8 Ir C32 C31 -120.7(12) . . . .
N1 Ir C32 C31 -88.4(4) . . . .
C52 Ir C32 C27 -89.1(3) . . . .
N21 Ir C32 C27 5.4(3) . . . .
N41 Ir C32 C27 -169.3(3) . . . .
N8 Ir C32 C27 61.3(13) . . . .
N1 Ir C32 C27 93.6(3) . . . .
C52 Ir N41 C42 -178.2(4) . . . .
C32 Ir N41 C42 -91.6(4) . . . .
N21 Ir N41 C42 -134.4(10) . . . .
N8 Ir N41 C42 82.4(4) . . . .
N1 Ir N41 C42 6.5(4) . . . .
C52 Ir N41 C46 -2.8(3) . . . .
C32 Ir N41 C46 83.8(3) . . . .
N21 Ir N41 C46 41.0(12) . . . .
N8 Ir N41 C46 -102.2(3) . . . .
N1 Ir N41 C46 -178.1(3) . . . .
C46 N41 C42 C43 -0.5(7) . . . .
Ir N41 C42 C43 174.8(4) . . . .
N41 C42 C43 C44 0.4(8) . . . .
C42 C43 C44 C45 0.1(8) . . . .
C43 C44 C45 C46 -0.6(8) . . . .
C42 N41 C46 C45 0.0(6) . . . .
Ir N41 C46 C45 -175.7(3) . . . .
C42 N41 C46 C47 178.8(4) . . . .
Ir N41 C46 C47 3.1(4) . . . .
C44 C45 C46 N41 0.5(7) . . . .
C44 C45 C46 C47 -178.1(5) . . . .
N41 C46 C47 C48 176.9(4) . . . .
C45 C46 C47 C48 -4.3(7) . . . .
N41 C46 C47 C52 -1.5(5) . . . .
C45 C46 C47 C52 177.2(4) . . . .
C52 C47 C48 F48 177.7(4) . . . .
C46 C47 C48 F48 -0.8(7) . . . .
C52 C47 C48 C49 -2.2(7) . . . .
C46 C47 C48 C49 179.4(5) . . . .
F48 C48 C49 C50 -178.4(4) . . . .
C47 C48 C49 C50 1.5(8) . . . .
C48 C49 C50 F50 -179.5(4) . . . .
C48 C49 C50 C51 0.1(8) . . . .
F50 C50 C51 C52 178.7(4) . . . .
C49 C50 C51 C52 -0.9(8) . . . .
C50 C51 C52 C47 0.2(6) . . . .
C50 C51 C52 Ir -179.1(3) . . . .
C48 C47 C52 C51 1.3(6) . . . .
C46 C47 C52 C51 179.9(4) . . . .
C48 C47 C52 Ir -179.4(3) . . . .
C46 C47 C52 Ir -0.7(5) . . . .
C32 Ir C52 C51 86.7(4) . . . .
N21 Ir C52 C51 6.4(4) . . . .
N41 Ir C52 C51 -178.9(4) . . . .
N8 Ir C52 C51 -89.4(4) . . . .
N1 Ir C52 C51 -121.6(15) . . . .
C32 Ir C52 C47 -92.6(3) . . . .
N21 Ir C52 C47 -172.9(3) . . . .
N41 Ir C52 C47 1.8(3) . . . .
N8 Ir C52 C47 91.3(3) . . . .
N1 Ir C52 C47 59.1(16) . . . .
